data_7111733
loop_
_publ_author_name
'Farrugia, Louis J.'
'Gall, James H.'
'MacNicol, David D.'
'MacSween, Ross'

_publ_section_title
;
 The first members of the octasubstituted naphthalene spider-host series
 with type I (abababab) conformation: gateway to new nano-host gas storage
 materials
;
_journal_issue 29
_journal_name_full 'Chemical Communications'
_journal_page_first 5241
_journal_page_last 5243
_journal_paper_doi 10.1039/c0cc00655f
_journal_volume 46
_journal_year 2010
_chemical_compound_source 'synthesis as described'
_chemical_formula_moiety 'C74 H72 O8'
_chemical_formula_sum 'C74 H72 O8'
_chemical_formula_weight 1089.32
_chemical_name_systematic
;
?
;
_space_group_IT_number 130
_symmetry_cell_setting tetragonal
_symmetry_Int_Tables_number 130
_symmetry_space_group_name_Hall '-P 4a 2ac'
_symmetry_space_group_name_H-M 'P 4/n c c :2'
_atom_sites_solution_hydrogens geom
_atom_sites_solution_primary direct
_atom_sites_solution_secondary difmap
_cell_angle_alpha 90
_cell_angle_beta 90
_cell_angle_gamma 90
_cell_formula_units_Z 4
_cell_length_a 16.5680(2)
_cell_length_b 16.5680(2)
_cell_length_c 26.0484(4)
_cell_measurement_reflns_used 7167
_cell_measurement_temperature 150(2)
_cell_measurement_theta_max 26.022
_cell_measurement_theta_min 2.19
_cell_measurement_wavelength 0.71073
_cell_volume 7150.25(16)
_computing_cell_refinement 'HKL Scalepack (Otwinowski & Minor 1997)'
_computing_data_collection 'Collect (Nonius BV, 1997-2000)'
_computing_data_reduction 'HKL Denzo and Scalepack (Otwinowski & Minor 1997)'
_computing_molecular_graphics 'Ortep-3 for Windows (Farrugia, 1997)'
_computing_publication_material 'WinGX publication routines (Farrugia, 1999)'
_computing_structure_refinement 'SHELXL-97 (Sheldrick, 2008)'
_computing_structure_solution 'SIR97 (Giacovazzo et al, 1997)'
_diffrn_ambient_temperature 150(2)
_diffrn_detector 'CCD plate'
_diffrn_detector_area_resol_mean 9
_diffrn_measured_fraction_theta_full 0.996
_diffrn_measured_fraction_theta_max 0.996
_diffrn_measurement_device '95mm CCD camera on \k-goniostat'
_diffrn_measurement_device_type KappaCCD
_diffrn_measurement_method 'CCD rotation images, thick slices'
_diffrn_orient_matrix_type 'by Nonius Collect from scalepack cell'
_diffrn_orient_matrix_UB_11 -0.558394E-1
_diffrn_orient_matrix_UB_12 -0.180806E-1
_diffrn_orient_matrix_UB_13 -0.89513E-2
_diffrn_orient_matrix_UB_21 -0.201736E-1
_diffrn_orient_matrix_UB_22 0.563738E-1
_diffrn_orient_matrix_UB_23 0.48453E-2
_diffrn_orient_matrix_UB_31 0.108626E-1
_diffrn_orient_matrix_UB_32 0.117514E-1
_diffrn_orient_matrix_UB_33 -0.370161E-1
_diffrn_radiation_monochromator graphite
_diffrn_radiation_probe x-ray
_diffrn_radiation_type MoK\a
_diffrn_radiation_wavelength 0.71073
_diffrn_reflns_av_R_equivalents 0.0483
_diffrn_reflns_av_unetI/netI 0.0186
_diffrn_reflns_limit_h_max 20
_diffrn_reflns_limit_h_min -20
_diffrn_reflns_limit_k_max 20
_diffrn_reflns_limit_k_min -14
_diffrn_reflns_limit_l_max 32
_diffrn_reflns_limit_l_min -32
_diffrn_reflns_number 86187
_diffrn_reflns_reduction_process
;
Scaled and merged with Sortav
R.H. Blessing, (1987) Cryst. Rev. 1, 3-58
R.H. Blessing, (1989) J. Appl. Cryst. 22, 396-397
;
_diffrn_reflns_theta_full 26.02
_diffrn_reflns_theta_max 26.02
_diffrn_reflns_theta_min 2.34
_diffrn_source 'Enraf Nonius FR590'
_exptl_absorpt_coefficient_mu 0.065
_exptl_absorpt_correction_T_max 0.984
_exptl_absorpt_correction_T_min 0.969
_exptl_absorpt_correction_type gaussian
_exptl_absorpt_process_details
;
P. Coppens, L. Leiserowitz, D Rabinovich, Acta Cryst.
(1965), 18, 1035-1038
;
_exptl_crystal_colour colourless
_exptl_crystal_density_diffrn 1.012
_exptl_crystal_density_method 'not measured'
_exptl_crystal_description prism
_exptl_crystal_F_000 2320
_exptl_crystal_size_max 0.5
_exptl_crystal_size_mid 0.46
_exptl_crystal_size_min 0.32
_platon_squeeze_details
;
The electron count indicates that each void contains nearly half
a solvent molecule of tetraglyme, i.e 0.25(C~10~H~22~O~5~) per molecule
of host.
;
_refine_diff_density_max 0.498
_refine_diff_density_min -0.273
_refine_diff_density_rms 0.093
_refine_ls_extinction_method none
_refine_ls_goodness_of_fit_ref 1.124
_refine_ls_hydrogen_treatment constr
_refine_ls_matrix_type full
_refine_ls_number_parameters 188
_refine_ls_number_reflns 3522
_refine_ls_number_restraints 0
_refine_ls_restrained_S_all 1.124
_refine_ls_R_factor_all 0.0934
_refine_ls_R_factor_gt 0.0789
_refine_ls_shift/su_max 0.006
_refine_ls_shift/su_mean 0.001
_refine_ls_structure_factor_coef Fsqd
_refine_ls_weighting_details 'calc w=1/[\s^2^(Fo^2^)+(0.1849P)^2^+0.8189P] where P=(Fo^2^+2Fc^2^)/3'
_refine_ls_weighting_scheme calc
_refine_ls_wR_factor_gt 0.2507
_refine_ls_wR_factor_ref 0.2709
_reflns_number_gt 2644
_reflns_number_total 3522
_reflns_threshold_expression >2\s(I)
_cod_data_source_file C0CC00655Fsup1.cif
_cod_data_source_block 3-tetraglyme
_cod_original_sg_symbol_H-M 'P 4/n c c'
_cod_database_code 7111733

loop_
_symmetry_equiv_pos_as_xyz
'x, y, z'
'-x+1/2, -y+1/2, z'
'x+1/2, -y, -z+1/2'
'-x, y+1/2, -z+1/2'
'-y, -x, -z+1/2'
'y+1/2, x+1/2, -z+1/2'
'y, -x+1/2, z'
'-y+1/2, x, z'
'-x, -y, -z'
'x-1/2, y-1/2, -z'
'-x-1/2, y, z-1/2'
'x, -y-1/2, z-1/2'
'y, x, z-1/2'
'-y-1/2, -x-1/2, z-1/2'
'-y, x-1/2, -z'
'y-1/2, -x, -z'

loop_
_atom_site_label
_atom_site_type_symbol
_atom_site_fract_x
_atom_site_fract_y
_atom_site_fract_z
_atom_site_U_iso_or_equiv
_atom_site_adp_type
_atom_site_occupancy
_atom_site_symmetry_multiplicity
_atom_site_calc_flag
_atom_site_refinement_flags
O11 O 0.56793(8) 0.12383(9) 0.18540(6) 0.0580(5) Uani 1 1 d .
O21 O 0.76797(9) 0.12028(9) 0.09527(5) 0.0554(5) Uani 1 1 d .
C1 C 0.69701(11) 0.18344(10) 0.20162(8) 0.0443(5) Uani 1 1 d .
C2 C 0.72474(11) 0.21519(11) 0.15599(8) 0.0456(5) Uani 1 1 d .
C9 C 0.71928(10) 0.21928(10) 0.25 0.0429(6) Uani 1 2 d S
C11 C 0.65039(12) 0.10546(12) 0.19798(8) 0.0517(5) Uani 1 1 d .
H11A H 0.6742 0.0705 0.1711 0.062 Uiso 1 1 calc R
H11B H 0.6529 0.0763 0.2311 0.062 Uiso 1 1 calc R
C21 C 0.70344(12) 0.17601(12) 0.10546(8) 0.0489(5) Uani 1 1 d .
H21A H 0.6512 0.1473 0.108 0.059 Uiso 1 1 calc R
H21B H 0.6996 0.2169 0.0779 0.059 Uiso 1 1 calc R
C110 C 0.51618(13) 0.05884(15) 0.18130(8) 0.0593(6) Uani 1 1 d .
C111 C 0.53895(16) -0.02072(15) 0.18666(9) 0.0679(7) Uani 1 1 d .
H111 H 0.5941 -0.0336 0.1922 0.082 Uiso 1 1 calc R
C112 C 0.4823(2) -0.08217(19) 0.18402(12) 0.0920(10) Uani 1 1 d .
C113 C 0.4027(2) -0.0620(2) 0.17451(13) 0.0994(12) Uani 1 1 d .
H113 H 0.3632 -0.1035 0.1723 0.119 Uiso 1 1 calc R
C114 C 0.37954(17) 0.0176(2) 0.16818(11) 0.0926(11) Uani 1 1 d .
H114 H 0.3247 0.0304 0.1612 0.111 Uiso 1 1 calc R
C115 C 0.43614(14) 0.07849(18) 0.17194(9) 0.0712(7) Uani 1 1 d .
H115 H 0.4204 0.1333 0.1682 0.085 Uiso 1 1 calc R
C116 C 0.5086(3) -0.1680(2) 0.19350(16) 0.1288(16) Uani 1 1 d .
H11C H 0.5564 -0.1683 0.2157 0.193 Uiso 1 1 calc R
H11D H 0.5217 -0.1939 0.1607 0.193 Uiso 1 1 calc R
H11E H 0.4648 -0.1978 0.2103 0.193 Uiso 1 1 calc R
C210 C 0.76709(13) 0.08078(12) 0.04854(8) 0.0528(6) Uani 1 1 d .
C211 C 0.83148(14) 0.02824(13) 0.04045(10) 0.0650(7) Uani 1 1 d .
H211 H 0.8703 0.0198 0.0667 0.078 Uiso 1 1 calc R
C212 C 0.83871(16) -0.01220(15) -0.00676(11) 0.0733(7) Uani 1 1 d .
C213 C 0.78121(16) 0.00129(16) -0.04418(10) 0.0725(7) Uani 1 1 d .
H213 H 0.786 -0.025 -0.0765 0.087 Uiso 1 1 calc R
C214 C 0.71768(15) 0.05185(15) -0.03542(9) 0.0641(6) Uani 1 1 d .
H214 H 0.6784 0.0595 -0.0616 0.077 Uiso 1 1 calc R
C215 C 0.70920(13) 0.09249(13) 0.01115(8) 0.0556(6) Uani 1 1 d .
H215 H 0.6646 0.1274 0.017 0.067 Uiso 1 1 calc R
C216 C 0.9085(2) -0.0684(2) -0.01609(16) 0.1092(12) Uani 1 1 d .
H21C H 0.8884 -0.1237 -0.0199 0.164 Uiso 1 1 calc R
H21D H 0.9458 -0.0658 0.013 0.164 Uiso 1 1 calc R
H21E H 0.9368 -0.0523 -0.0475 0.164 Uiso 1 1 calc R

loop_
_atom_site_aniso_label
_atom_site_aniso_U_11
_atom_site_aniso_U_22
_atom_site_aniso_U_33
_atom_site_aniso_U_23
_atom_site_aniso_U_13
_atom_site_aniso_U_12
O11 0.0436(8) 0.0556(9) 0.0748(10) 0.0000(7) -0.0050(6) -0.0100(6)
O21 0.0533(9) 0.0485(8) 0.0644(9) -0.0059(6) -0.0044(6) 0.0113(6)
C1 0.0373(9) 0.0353(9) 0.0603(12) -0.0013(8) -0.0026(8) 0.0022(7)
C2 0.0377(9) 0.0373(9) 0.0619(12) -0.0017(8) -0.0009(8) 0.0045(7)
C9 0.0343(8) 0.0343(8) 0.0600(15) 0.0005(7) -0.0005(7) 0.0050(9)
C11 0.0483(11) 0.0425(10) 0.0645(12) -0.0009(8) -0.0025(9) -0.0053(8)
C21 0.0435(10) 0.0428(10) 0.0604(12) -0.0009(8) -0.0009(8) 0.0027(8)
C110 0.0529(12) 0.0750(15) 0.0498(11) -0.0021(9) -0.0024(8) -0.0219(10)
C111 0.0741(15) 0.0614(14) 0.0683(14) -0.0026(10) -0.0078(11) -0.0228(12)
C112 0.109(2) 0.0821(19) 0.0853(19) -0.0003(14) -0.0149(16) -0.0452(17)
C113 0.087(2) 0.114(3) 0.097(2) 0.0049(19) -0.0121(17) -0.057(2)
C114 0.0646(16) 0.140(3) 0.0729(17) 0.0018(17) -0.0105(12) -0.0324(19)
C115 0.0546(13) 0.0948(19) 0.0643(13) 0.0039(12) -0.0057(10) -0.0153(12)
C116 0.168(4) 0.081(2) 0.137(3) 0.008(2) -0.033(3) -0.057(3)
C210 0.0536(12) 0.0395(10) 0.0654(12) -0.0048(9) 0.0040(9) -0.0025(8)
C211 0.0608(13) 0.0494(12) 0.0849(16) -0.0091(11) 0.0030(11) 0.0067(10)
C212 0.0697(16) 0.0550(13) 0.0952(19) -0.0184(12) 0.0148(13) 0.0051(11)
C213 0.0783(17) 0.0651(15) 0.0741(16) -0.0206(12) 0.0105(12) -0.0077(12)
C214 0.0695(14) 0.0559(13) 0.0670(13) -0.0077(11) 0.0051(10) -0.0131(11)
C215 0.0555(12) 0.0458(11) 0.0654(13) -0.0013(9) 0.0041(9) -0.0060(9)
C216 0.099(2) 0.097(2) 0.131(3) -0.047(2) 0.006(2) 0.0345(19)

loop_
_atom_type_symbol
_atom_type_description
_atom_type_scat_dispersion_real
_atom_type_scat_dispersion_imag
_atom_type_scat_source
O O 0.0106 0.006 'International Tables Vol C Tables 4.2.6.8 and 6.1.1.4'
C C 0.0033 0.0016 'International Tables Vol C Tables 4.2.6.8 and 6.1.1.4'
H H 0 0 'International Tables Vol C Tables 4.2.6.8 and 6.1.1.4'

loop_
_exptl_crystal_face_index_h
_exptl_crystal_face_index_k
_exptl_crystal_face_index_l
_exptl_crystal_face_perp_dist
0 0 1 0.22
0 0 -1 0.28
-1 -1 0 0.278
1 1 0 0.181
1 -1 0 0.153
-1 1 0 0.166

loop_
_geom_angle_atom_site_label_1
_geom_angle_atom_site_label_2
_geom_angle_atom_site_label_3
_geom_angle
_geom_angle_site_symmetry_1
_geom_angle_site_symmetry_3
C110 O11 C11 116.29(17) . .
C210 O21 C21 117.31(15) . .
C2 C1 C9 120.76(17) . .
C2 C1 C11 116.32(17) . .
C9 C1 C11 122.61(17) . .
C1 C2 C2 120.30(11) . 2_655
C1 C2 C21 120.65(17) . .
C2 C2 C21 119.04(11) 2_655 .
C9 C9 C1 118.19(11) 2_655 6_545
C9 C9 C1 118.19(11) 2_655 .
C1 C9 C1 123.6(2) 6_545 .
O11 C11 C1 108.65(16) . .
O11 C11 H11A 110 . .
C1 C11 H11A 110 . .
O11 C11 H11B 110 . .
C1 C11 H11B 110 . .
H11A C11 H11B 108.3 . .
O21 C21 C2 105.27(15) . .
O21 C21 H21A 110.7 . .
C2 C21 H21A 110.7 . .
O21 C21 H21B 110.7 . .
C2 C21 H21B 110.7 . .
H21A C21 H21B 108.8 . .
C111 C110 O11 124.6(2) . .
C111 C110 C115 120.3(2) . .
O11 C110 C115 115.1(2) . .
C110 C111 C112 120.8(3) . .
C110 C111 H111 119.6 . .
C112 C111 H111 119.6 . .
C113 C112 C111 118.5(3) . .
C113 C112 C116 122.2(3) . .
C111 C112 C116 119.3(3) . .
C114 C113 C112 121.0(3) . .
C114 C113 H113 119.5 . .
C112 C113 H113 119.5 . .
C115 C114 C113 120.0(3) . .
C115 C114 H114 120 . .
C113 C114 H114 120 . .
C114 C115 C110 119.3(3) . .
C114 C115 H115 120.3 . .
C110 C115 H115 120.3 . .
C112 C116 H11C 109.5 . .
C112 C116 H11D 109.5 . .
H11C C116 H11D 109.5 . .
C112 C116 H11E 109.5 . .
H11C C116 H11E 109.5 . .
H11D C116 H11E 109.5 . .
C215 C210 O21 124.20(18) . .
C215 C210 C211 120.9(2) . .
O21 C210 C211 114.91(19) . .
C210 C211 C212 119.7(2) . .
C210 C211 H211 120.1 . .
C212 C211 H211 120.1 . .
C213 C212 C211 118.8(2) . .
C213 C212 C216 121.1(3) . .
C211 C212 C216 120.1(3) . .
C214 C213 C212 120.9(2) . .
C214 C213 H213 119.6 . .
C212 C213 H213 119.6 . .
C213 C214 C215 121.3(2) . .
C213 C214 H214 119.3 . .
C215 C214 H214 119.3 . .
C210 C215 C214 118.4(2) . .
C210 C215 H215 120.8 . .
C214 C215 H215 120.8 . .
C212 C216 H21C 109.5 . .
C212 C216 H21D 109.5 . .
H21C C216 H21D 109.5 . .
C212 C216 H21E 109.5 . .
H21C C216 H21E 109.5 . .
H21D C216 H21E 109.5 . .

loop_
_geom_bond_atom_site_label_1
_geom_bond_atom_site_label_2
_geom_bond_distance
_geom_bond_site_symmetry_2
O11 C110 1.381(2) .
O11 C11 1.438(3) .
O21 C210 1.382(2) .
O21 C21 1.437(2) .
C1 C2 1.379(3) .
C1 C9 1.441(2) .
C1 C11 1.508(3) .
C2 C2 1.425(4) 2_655
C2 C21 1.510(3) .
C9 C9 1.440(2) 2_655
C9 C1 1.441(2) 6_545
C11 H11A 0.99 .
C11 H11B 0.99 .
C21 H21A 0.99 .
C21 H21B 0.99 .
C110 C111 1.378(3) .
C110 C115 1.387(3) .
C111 C112 1.386(3) .
C111 H111 0.95 .
C112 C113 1.384(5) .
C112 C116 1.508(5) .
C113 C114 1.383(5) .
C113 H113 0.95 .
C114 C115 1.381(4) .
C114 H114 0.95 .
C115 H115 0.95 .
C116 H11C 0.98 .
C116 H11D 0.98 .
C116 H11E 0.98 .
C210 C215 1.381(3) .
C210 C211 1.393(3) .
C211 C212 1.406(3) .
C211 H211 0.95 .
C212 C213 1.381(4) .
C212 C216 1.504(4) .
C213 C214 1.364(4) .
C213 H213 0.95 .
C214 C215 1.394(3) .
C214 H214 0.95 .
C215 H215 0.95 .
C216 H21C 0.98 .
C216 H21D 0.98 .
C216 H21E 0.98 .

loop_
_geom_torsion_atom_site_label_1
_geom_torsion_atom_site_label_2
_geom_torsion_atom_site_label_3
_geom_torsion_atom_site_label_4
_geom_torsion
_geom_torsion_site_symmetry_1
_geom_torsion_site_symmetry_4
C9 C1 C2 C2 -0.7(3) . 2_655
C11 C1 C2 C2 -174.5(2) . 2_655
C9 C1 C2 C21 178.09(14) . .
C11 C1 C2 C21 4.3(2) . .
C2 C1 C9 C9 -9.51(18) . 2_655
C11 C1 C9 C9 163.89(13) . 2_655
C2 C1 C9 C1 170.49(18) . 6_545
C11 C1 C9 C1 -16.11(13) . 6_545
C110 O11 C11 C1 -179.09(16) . .
C2 C1 C11 O11 -83.1(2) . .
C9 C1 C11 O11 103.26(18) . .
C210 O21 C21 C2 -174.56(16) . .
C1 C2 C21 O21 -91.9(2) . .
C2 C2 C21 O21 86.9(2) 2_655 .
C11 O11 C110 C111 -2.3(3) . .
C11 O11 C110 C115 176.60(19) . .
O11 C110 C111 C112 177.3(2) . .
C115 C110 C111 C112 -1.5(4) . .
C110 C111 C112 C113 1.7(4) . .
C110 C111 C112 C116 -176.0(3) . .
C111 C112 C113 C114 -0.6(5) . .
C116 C112 C113 C114 177.1(3) . .
C112 C113 C114 C115 -0.8(5) . .
C113 C114 C115 C110 1.0(4) . .
C111 C110 C115 C114 0.2(3) . .
O11 C110 C115 C114 -178.8(2) . .
C21 O21 C210 C215 1.0(3) . .
C21 O21 C210 C211 179.28(18) . .
C215 C210 C211 C212 1.3(3) . .
O21 C210 C211 C212 -177.0(2) . .
C210 C211 C212 C213 -0.1(4) . .
C210 C211 C212 C216 179.4(3) . .
C211 C212 C213 C214 -1.1(4) . .
C216 C212 C213 C214 179.5(3) . .
C212 C213 C214 C215 1.0(4) . .
O21 C210 C215 C214 176.71(19) . .
C211 C210 C215 C214 -1.4(3) . .
C213 C214 C215 C210 0.3(3) . .

loop_
_platon_squeeze_void_nr
_platon_squeeze_void_average_x
_platon_squeeze_void_average_y
_platon_squeeze_void_average_z
_platon_squeeze_void_volume
_platon_squeeze_void_count_electrons
_platon_squeeze_void_content
1 0.250 0.250 0.873 871 57 ' '
2 -0.250 0.750 0.608 871 57 ' '
